data_2021241
loop_
_publ_author_name
'Stolarczyk, Marcin'
'Bryndal, Iwona'
'Matera-Witkiewicz, Agnieszka'
'Lis, Tadeusz'
'Kr\'olewska-Goli\'nska, Karolina'
'Cie\'slak, Marcin'
'Ka\'zmierczak-Bara\'nska, Julia'
'Cieplik, Jerzy'

_publ_section_title
;
 Synthesis, crystal structure and cytotoxic activity of novel
 5-methyl-4-thiopyrimidine derivatives
;
_journal_coeditor_code SK3706
_journal_issue 10
_journal_name_full 'Acta Crystallographica Section C'
_journal_page_first 1138
_journal_page_last 1145
_journal_paper_doi 10.1107/S2053229618012706
_journal_volume 74
_journal_year 2018
_chemical_formula_iupac 'C19 H17 Cl N2 S'
_chemical_formula_moiety 'C19 H17 Cl N2 S'
_chemical_formula_sum 'C19 H17 Cl N2 S'
_chemical_formula_weight 340.85
_chemical_melting_point 395
_chemical_name_common
;
;
_chemical_name_systematic
;
4-[(4-Chlorobenzyl)sulfanyl]-5,6-dimethyl-2-phenylpyrimidine
;
_space_group_crystal_system monoclinic
_space_group_IT_number 14
_space_group_name_Hall '-P 2ybc'
_space_group_name_H-M_alt 'P 1 21/c 1'
_symmetry_space_group_name_Hall '-P 2ybc'
_symmetry_space_group_name_H-M 'P 1 21/c 1'
_atom_sites_solution_hydrogens geom
_atom_sites_solution_primary direct
_atom_sites_solution_secondary difmap
_audit_creation_method SHELXL-2018/1
_cell_angle_alpha 90
_cell_angle_beta 104.605(5)
_cell_angle_gamma 90
_cell_formula_units_Z 4
_cell_length_a 14.4729(8)
_cell_length_b 11.4849(5)
_cell_length_c 10.3302(6)
_cell_measurement_reflns_used 5967
_cell_measurement_temperature 100(2)
_cell_measurement_theta_max 28.6463
_cell_measurement_theta_min 2.8083
_cell_volume 1661.60(16)
_computing_cell_refinement
;
CrysAlis PRO (Agilent, 2012)
;
_computing_data_collection
;
CrysAlis PRO (Agilent, 2012)
;
_computing_data_reduction
;
CrysAlis PRO (Agilent, 2012)
;
_computing_molecular_graphics
;
DIAMOND (Brandenburg, 2014)
;
_computing_publication_material
;
PLATON (Spek, 2009)
;
_computing_structure_refinement
;
SHELXL2018 (Sheldrick, 2015)
;
_computing_structure_solution
;
SHELXS97 (Sheldrick, 2008)
;
_diffrn_ambient_temperature 100(2)
_diffrn_detector_area_resol_mean 8.3359
_diffrn_measured_fraction_theta_full 0.994
_diffrn_measured_fraction_theta_max 0.934
_diffrn_measurement_device_type 'Agilent Xcalibur Sapphire2, large Be window'
_diffrn_measurement_method '\w scans'
_diffrn_radiation_monochromator graphite
_diffrn_radiation_source 'Enhance (Mo) X-ray Source'
_diffrn_radiation_type MoK\a
_diffrn_radiation_wavelength 0.71073
_diffrn_reflns_av_R_equivalents 0.0603
_diffrn_reflns_av_unetI/netI 0.0514
_diffrn_reflns_limit_h_max 19
_diffrn_reflns_limit_h_min -18
_diffrn_reflns_limit_k_max 15
_diffrn_reflns_limit_k_min -10
_diffrn_reflns_limit_l_max 13
_diffrn_reflns_limit_l_min -13
_diffrn_reflns_number 10788
_diffrn_reflns_theta_full 25.500
_diffrn_reflns_theta_max 28.709
_diffrn_reflns_theta_min 2.814
_exptl_absorpt_coefficient_mu 0.356
_exptl_absorpt_correction_T_max 0.935
_exptl_absorpt_correction_T_min 0.877
_exptl_absorpt_correction_type analytical
_exptl_absorpt_process_details
;
[CrysAlis PRO (Agilent, 2012), based on expressions derived by
Clark & Reid (1995)]
;
_exptl_crystal_colour yellow
_exptl_crystal_density_diffrn 1.363
_exptl_crystal_density_method 'not measured'
_exptl_crystal_description block
_exptl_crystal_F_000 712
_exptl_crystal_size_max 0.400
_exptl_crystal_size_mid 0.300
_exptl_crystal_size_min 0.250
_refine_diff_density_max 0.702
_refine_diff_density_min -0.332
_refine_ls_extinction_method none
_refine_ls_goodness_of_fit_ref 1.025
_refine_ls_hydrogen_treatment constr
_refine_ls_matrix_type full
_refine_ls_number_parameters 210
_refine_ls_number_reflns 3997
_refine_ls_number_restraints 0
_refine_ls_restrained_S_all 1.025
_refine_ls_R_factor_all 0.0722
_refine_ls_R_factor_gt 0.0591
_refine_ls_shift/su_max 0.000
_refine_ls_shift/su_mean 0.000
_refine_ls_structure_factor_coef Fsqd
_refine_ls_weighting_details 'w=1/[\s^2^(Fo^2^)+(0.1116P)^2^] where P=(Fo^2^+2Fc^2^)/3'
_refine_ls_weighting_scheme calc
_refine_ls_wR_factor_gt 0.1538
_refine_ls_wR_factor_ref 0.1626
_reflns_number_gt 3098
_reflns_number_total 3997
_reflns_threshold_expression 'I > 2\s(I)'
_cod_data_source_file sk3706sup1.cif
_cod_data_source_block 4
_cod_depositor_comments 'Adding full bibliography for 2021239--2021241.cif.'
_cod_database_code 2021241
_cod_database_fobs_code 2021241
_shelx_space_group_comment
;
The symmetry employed for this shelxl refinement is uniquely defined
by the following loop, which should always be used as a source of
symmetry information in preference to the above space-group names.
They are only intended as comments.
;
_shelx_estimated_absorpt_t_min 0.871
_shelx_estimated_absorpt_t_max 0.916

loop_
_space_group_symop_operation_xyz
'x, y, z'
'-x, y+1/2, -z+1/2'
'-x, -y, -z'
'x, -y-1/2, z-1/2'

loop_
_atom_site_type_symbol
_atom_site_label
_atom_site_fract_x
_atom_site_fract_y
_atom_site_fract_z
_atom_site_U_iso_or_equiv
_atom_site_adp_type
_atom_site_calc_flag
_atom_site_occupancy
Cl Cl1 0.43472(4) 0.14774(4) -0.00383(5) 0.03407(18) Uani d 1
S S1 0.76254(4) 0.50453(4) 0.34961(6) 0.03361(19) Uani d 1
N N1 0.90392(12) 0.81870(14) 0.56998(17) 0.0274(4) Uani d 1
N N3 0.79238(12) 0.73335(14) 0.38379(17) 0.0265(4) Uani d 1
C C2 0.83699(14) 0.82452(17) 0.4540(2) 0.0244(4) Uani d 1
C C4 0.81911(14) 0.62849(17) 0.4339(2) 0.0260(4) Uani d 1
C C5 0.89099(14) 0.61061(17) 0.5531(2) 0.0267(4) Uani d 1
C C6 0.93015(14) 0.71114(17) 0.6194(2) 0.0270(4) Uani d 1
C C21 0.81093(14) 0.94253(16) 0.39692(19) 0.0242(4) Uani d 1
C C22 0.85894(15) 1.04069(18) 0.4595(2) 0.0294(5) Uani d 1
C C23 0.83240(16) 1.15060(17) 0.4082(2) 0.0319(5) Uani d 1
C C24 0.75829(16) 1.16419(17) 0.2930(2) 0.0305(5) Uani d 1
C C25 0.71232(15) 1.06651(17) 0.2299(2) 0.0294(5) Uani d 1
C C26 0.73854(14) 0.95634(17) 0.2804(2) 0.0269(4) Uani d 1
C C41 0.67399(16) 0.56648(16) 0.2091(2) 0.0303(5) Uani d 1
C C42 0.61042(15) 0.46647(17) 0.1489(2) 0.0263(4) Uani d 1
C C43 0.53418(17) 0.43447(18) 0.1992(2) 0.0330(5) Uani d 1
C C44 0.47914(16) 0.33773(18) 0.1514(2) 0.0325(5) Uani d 1
C C45 0.50189(14) 0.27245(16) 0.05214(19) 0.0248(4) Uani d 1
C C46 0.57638(16) 0.30241(18) -0.0030(2) 0.0310(5) Uani d 1
C C47 0.63007(16) 0.40024(18) 0.0466(2) 0.0308(5) Uani d 1
C C51 0.92119(17) 0.49118(17) 0.6061(2) 0.0334(5) Uani d 1
C C61 1.00389(16) 0.7053(2) 0.7501(2) 0.0355(5) Uani d 1
H H22 0.909910 1.032180 0.537439 0.035 Uiso calc 1
H H23 0.864913 1.217219 0.451726 0.038 Uiso calc 1
H H24 0.739686 1.239650 0.258451 0.037 Uiso calc 1
H H25 0.662148 1.075002 0.151014 0.035 Uiso calc 1
H H26 0.706959 0.889843 0.235170 0.032 Uiso calc 1
H H43 0.519272 0.479892 0.268087 0.040 Uiso calc 1
H H44 0.426720 0.316818 0.186407 0.039 Uiso calc 1
H H46 0.590397 0.257323 -0.072726 0.037 Uiso calc 1
H H47 0.681361 0.422307 0.009786 0.037 Uiso calc 1
H H411 0.705187 0.600462 0.142868 0.036 Uiso calc 1
H H412 0.636736 0.628065 0.240045 0.036 Uiso calc 1
H H511 0.878218 0.463505 0.659217 0.050 Uiso calc 1
H H512 0.918418 0.437797 0.531248 0.050 Uiso calc 1
H H513 0.986651 0.494252 0.662602 0.050 Uiso calc 1
H H611 0.978822 0.660362 0.814363 0.053 Uiso calc 1
H H612 1.061531 0.667446 0.736982 0.053 Uiso calc 1
H H613 1.019586 0.784301 0.784512 0.053 Uiso calc 1

loop_
_atom_site_aniso_label
_atom_site_aniso_U_11
_atom_site_aniso_U_22
_atom_site_aniso_U_33
_atom_site_aniso_U_12
_atom_site_aniso_U_13
_atom_site_aniso_U_23
C42 0.0322(10) 0.0168(9) 0.0251(10) -0.0002(8) -0.0016(8) 0.0010(7)
C43 0.0439(13) 0.0245(11) 0.0319(11) 0.0010(9) 0.0121(10) -0.0072(8)
C44 0.0353(12) 0.0270(10) 0.0371(12) -0.0022(9) 0.0125(9) -0.0016(9)
C45 0.0317(10) 0.0171(9) 0.0208(9) -0.0011(7) -0.0020(7) 0.0012(7)
Cl1 0.0437(3) 0.0258(3) 0.0284(3) -0.0108(2) 0.0011(2) -0.00198(19)
C46 0.0399(12) 0.0266(10) 0.0267(11) -0.0049(9) 0.0086(9) -0.0062(8)
C47 0.0351(11) 0.0275(10) 0.0303(11) -0.0059(9) 0.0094(9) -0.0008(8)
C41 0.0372(11) 0.0187(9) 0.0300(11) -0.0020(8) -0.0012(9) -0.0016(8)
S1 0.0382(3) 0.0172(3) 0.0378(3) -0.0008(2) -0.0045(2) -0.0015(2)
C4 0.0255(10) 0.0203(9) 0.0308(11) 0.0003(8) 0.0041(8) -0.0022(8)
N3 0.0280(9) 0.0190(8) 0.0296(9) -0.0014(7) 0.0020(7) -0.0017(6)
C2 0.0237(9) 0.0204(9) 0.0275(10) -0.0009(7) 0.0035(8) -0.0005(8)
N1 0.0274(9) 0.0221(8) 0.0288(9) -0.0014(7) 0.0001(7) 0.0018(7)
C6 0.0261(10) 0.0226(10) 0.0301(10) -0.0010(8) 0.0030(8) 0.0027(8)
C5 0.0256(10) 0.0240(10) 0.0297(10) 0.0004(8) 0.0055(8) 0.0033(8)
C61 0.0376(12) 0.0286(11) 0.0327(12) -0.0023(9) -0.0052(9) 0.0035(9)
C51 0.0373(12) 0.0227(10) 0.0377(13) 0.0050(8) 0.0047(10) 0.0041(8)
C21 0.0262(10) 0.0181(9) 0.0265(10) -0.0013(7) 0.0035(8) -0.0011(7)
C26 0.0269(10) 0.0205(9) 0.0298(11) -0.0021(8) 0.0008(8) -0.0018(8)
C25 0.0299(10) 0.0251(10) 0.0289(11) 0.0010(8) -0.0003(8) 0.0024(8)
C24 0.0366(12) 0.0204(9) 0.0332(11) 0.0020(8) 0.0065(9) 0.0037(8)
C23 0.0372(12) 0.0202(10) 0.0348(12) -0.0048(8) 0.0025(9) -0.0023(8)
C22 0.0307(10) 0.0226(10) 0.0304(11) -0.0051(8) -0.0005(8) -0.0027(8)

loop_
_atom_type_symbol
_atom_type_description
_atom_type_scat_dispersion_real
_atom_type_scat_dispersion_imag
_atom_type_scat_source
C C 0.0033 0.0016 'International Tables Vol C Tables 4.2.6.8 and 6.1.1.4'
H H 0.0000 0.0000 'International Tables Vol C Tables 4.2.6.8 and 6.1.1.4'
N N 0.0061 0.0033 'International Tables Vol C Tables 4.2.6.8 and 6.1.1.4'
S S 0.1246 0.1234 'International Tables Vol C Tables 4.2.6.8 and 6.1.1.4'
Cl Cl 0.1484 0.1585 'International Tables Vol C Tables 4.2.6.8 and 6.1.1.4'

loop_
_geom_angle_atom_site_label_1
_geom_angle_atom_site_label_2
_geom_angle_atom_site_label_3
_geom_angle
C43 C42 C47 118.46(19)
C43 C42 C41 120.66(19)
C47 C42 C41 120.8(2)
C42 C43 C44 121.42(19)
C42 C43 H43 119.3
C44 C43 H43 119.3
C45 C44 C43 118.64(19)
C45 C44 H44 120.7
C43 C44 H44 120.7
C44 C45 C46 121.94(18)
C44 C45 Cl1 118.43(16)
C46 C45 Cl1 119.63(15)
C45 C46 C47 118.11(19)
C45 C46 H46 120.9
C47 C46 H46 120.9
C42 C47 C46 121.4(2)
C42 C47 H47 119.3
C46 C47 H47 119.3
C42 C41 S1 105.39(13)
C42 C41 H412 110.7
S1 C41 H412 110.7
C42 C41 H411 110.7
S1 C41 H411 110.7
H412 C41 H411 108.8
C4 S1 C41 102.96(9)
N3 C4 C5 123.31(18)
N3 C4 S1 119.16(15)
C5 C4 S1 117.53(15)
C4 N3 C2 116.31(17)
N1 C2 N3 125.82(18)
N1 C2 C21 117.00(17)
N3 C2 C21 117.17(17)
C2 N1 C6 116.97(17)
N1 C6 C5 122.16(19)
N1 C6 C61 116.69(18)
C5 C6 C61 121.15(18)
C6 C5 C4 115.37(18)
C6 C5 C51 122.34(19)
C4 C5 C51 122.28(19)
C6 C61 H613 109.5
C6 C61 H612 109.5
H613 C61 H612 109.5
C6 C61 H611 109.5
H613 C61 H611 109.5
H612 C61 H611 109.5
C5 C51 H513 109.5
C5 C51 H512 109.5
H513 C51 H512 109.5
C5 C51 H511 109.5
H513 C51 H511 109.5
H512 C51 H511 109.5
C26 C21 C22 119.16(18)
C26 C21 C2 120.47(17)
C22 C21 C2 120.37(18)
C25 C26 C21 120.33(19)
C25 C26 H26 119.8
C21 C26 H26 119.8
C24 C25 C26 120.73(19)
C24 C25 H25 119.6
C26 C25 H25 119.6
C25 C24 C23 119.13(19)
C25 C24 H24 120.4
C23 C24 H24 120.4
C22 C23 C24 120.50(19)
C22 C23 H23 119.7
C24 C23 H23 119.7
C23 C22 C21 120.1(2)
C23 C22 H22 119.9
C21 C22 H22 119.9

loop_
_geom_bond_atom_site_label_1
_geom_bond_atom_site_label_2
_geom_bond_distance
C42 C43 1.383(3)
C42 C47 1.388(3)
C42 C41 1.505(3)
C43 C44 1.384(3)
C43 H43 0.9500
C44 C45 1.375(3)
C44 H44 0.9500
C45 C46 1.383(3)
C45 Cl1 1.7457(19)
C46 C47 1.388(3)
C46 H46 0.9500
C47 H47 0.9500
C41 S1 1.821(2)
C41 H412 0.9900
C41 H411 0.9900
S1 C4 1.759(2)
C4 N3 1.329(2)
C4 C5 1.412(3)
N3 C2 1.343(2)
C2 N1 1.339(3)
C2 C21 1.488(3)
N1 C6 1.354(2)
C6 C5 1.388(3)
C6 C61 1.497(3)
C5 C51 1.501(3)
C61 H613 0.9800
C61 H612 0.9800
C61 H611 0.9800
C51 H513 0.9800
C51 H512 0.9800
C51 H511 0.9800
C21 C26 1.392(3)
C21 C22 1.395(3)
C26 C25 1.384(3)
C26 H26 0.9500
C25 C24 1.381(3)
C25 H25 0.9500
C24 C23 1.395(3)
C24 H24 0.9500
C23 C22 1.385(3)
C23 H23 0.9500
C22 H22 0.9500

loop_
_geom_hbond_atom_site_label_D
_geom_hbond_atom_site_label_H
_geom_hbond_atom_site_label_A
_geom_hbond_site_symmetry_A
_geom_hbond_distance_DH
_geom_hbond_distance_HA
_geom_hbond_distance_DA
_geom_hbond_angle_DHA
_geom_hbond_publ_flag
C26 H26 Cl1 3_665 0.95 2.76 3.502(2) 135.3 yes
C47 H47 <i>Cg</i>2 4_575 0.95 2.56 3.470(2) 161 yes
C51 H511 <i>Cg</i>2 4_576 0.99 2.61 3.557(2) 162 yes

loop_
_geom_torsion_atom_site_label_1
_geom_torsion_atom_site_label_2
_geom_torsion_atom_site_label_3
_geom_torsion_atom_site_label_4
_geom_torsion
C47 C42 C43 C44 1.1(3)
C41 C42 C43 C44 -175.33(19)
C42 C43 C44 C45 0.3(3)
C43 C44 C45 C46 -1.6(3)
C43 C44 C45 Cl1 177.88(17)
C44 C45 C46 C47 1.3(3)
Cl1 C45 C46 C47 -178.15(16)
C43 C42 C47 C46 -1.4(3)
C41 C42 C47 C46 175.0(2)
C45 C46 C47 C42 0.2(3)
C43 C42 C41 S1 85.1(2)
C47 C42 C41 S1 -91.3(2)
C42 C41 S1 C4 -169.05(14)
C41 S1 C4 N3 -1.80(19)
C41 S1 C4 C5 177.79(16)
C5 C4 N3 C2 -0.8(3)
S1 C4 N3 C2 178.79(14)
C4 N3 C2 N1 -1.4(3)
C4 N3 C2 C21 177.60(18)
N3 C2 N1 C6 1.3(3)
C21 C2 N1 C6 -177.61(18)
C2 N1 C6 C5 0.8(3)
C2 N1 C6 C61 -179.07(18)
N1 C6 C5 C4 -2.6(3)
C61 C6 C5 C4 177.25(19)
N1 C6 C5 C51 178.82(19)
C61 C6 C5 C51 -1.3(3)
N3 C4 C5 C6 2.6(3)
S1 C4 C5 C6 -176.93(15)
N3 C4 C5 C51 -178.8(2)
S1 C4 C5 C51 1.6(3)
N1 C2 C21 C26 -176.66(19)
N3 C2 C21 C26 4.3(3)
N1 C2 C21 C22 3.5(3)
N3 C2 C21 C22 -175.58(18)
C22 C21 C26 C25 -2.3(3)
C2 C21 C26 C25 177.86(18)
C21 C26 C25 C24 1.0(3)
C26 C25 C24 C23 0.5(3)
C25 C24 C23 C22 -0.7(3)
C24 C23 C22 C21 -0.6(3)
C26 C21 C22 C23 2.1(3)
C2 C21 C22 C23 -178.0(2)
